data_1577092
loop_
_publ_author_name
'Pal, Manisha'
'Karak, Pirudhan'
'Hati, Debranjan'
'Giri, Mrityunjay'
'George, Subi J.'
'Choudhury, Joyanta'

_publ_section_title
;
 Inducing configurational stability in inherently flexible expanded
 heterohelicenes and unlocking stimuli-responsive chiroptical switching
;
_journal_name_full 'Chemical Science'
_journal_paper_doi 10.1039/D6SC02610A
_journal_year 2026
_chemical_formula_moiety 'C71 H77 N5, C H Cl'
_chemical_formula_sum 'C71 H77 Cl0.5 N5 O0.5'
_chemical_formula_weight 1026.10
_space_group_crystal_system triclinic
_space_group_IT_number 2
_space_group_name_Hall '-P 1'
_space_group_name_H-M_alt 'P -1'
_atom_sites_solution_hydrogens geom
_audit_creation_date 2024-11-12
_audit_creation_method
;
Olex2 1.2
(compiled 2018.05.29 svn.r3508 for OlexSys, GUI svn.r5506)
;
_audit_update_record
;
2025-09-04 deposited with the CCDC.	2026-04-13 downloaded from the CCDC.
;
_cell_angle_alpha 79.736(12)
_cell_angle_beta 78.645(9)
_cell_angle_gamma 66.662(10)
_cell_formula_units_Z 2
_cell_length_a 13.162(3)
_cell_length_b 14.991(4)
_cell_length_c 16.491(4)
_cell_measurement_reflns_used 9109
_cell_measurement_temperature 100(2)
_cell_measurement_theta_max 29.90
_cell_measurement_theta_min 2.25
_cell_volume 2911.0(13)
_computing_cell_refinement 'SAINT V8.40B (?, 2016)'
_computing_data_reduction 'SAINT V8.40B (?, 2016)'
_computing_molecular_graphics 'Olex2 (Dolomanov et al., 2009)'
_computing_publication_material 'Olex2 (Dolomanov et al., 2009)'
_computing_structure_refinement 'ShelXL (Sheldrick, 2015)'
_diffrn_ambient_temperature 100.0
_diffrn_measured_fraction_theta_full 0.994
_diffrn_measured_fraction_theta_max 0.994
_diffrn_measurement_device_type 'Bruker APEX-II CCD'
_diffrn_measurement_method '\f and \w scans'
_diffrn_radiation_type MoK\a
_diffrn_radiation_wavelength 0.71073
_diffrn_reflns_av_R_equivalents 0.0812
_diffrn_reflns_av_unetI/netI 0.0462
_diffrn_reflns_Laue_measured_fraction_full 0.994
_diffrn_reflns_Laue_measured_fraction_max 0.994
_diffrn_reflns_limit_h_max 18
_diffrn_reflns_limit_h_min -18
_diffrn_reflns_limit_k_max 21
_diffrn_reflns_limit_k_min -21
_diffrn_reflns_limit_l_max 23
_diffrn_reflns_limit_l_min -23
_diffrn_reflns_number 158115
_diffrn_reflns_point_group_measured_fraction_full 0.994
_diffrn_reflns_point_group_measured_fraction_max 0.994
_diffrn_reflns_theta_full 25.242
_diffrn_reflns_theta_max 30.127
_diffrn_reflns_theta_min 1.975
_diffrn_standards_number 0
_exptl_absorpt_coefficient_mu 0.091
_exptl_absorpt_correction_T_max 0.7460
_exptl_absorpt_correction_T_min 0.6623
_exptl_absorpt_correction_type multi-scan
_exptl_absorpt_process_details
;
SADABS-2016/2 (Bruker,2016/2) was used for absorption correction.
wR2(int) was 0.1149 before and 0.0755 after correction.
The Ratio of minimum to maximum transmission is 0.8878.
The \l/2 correction factor is Not present.
;
_exptl_crystal_colour 'clear yellowish yellow'
_exptl_crystal_colour_lustre clear
_exptl_crystal_colour_modifier yellowish
_exptl_crystal_colour_primary yellow
_exptl_crystal_density_diffrn 1.171
_exptl_crystal_description needle
_exptl_crystal_F_000 1101
_exptl_crystal_size_max 0.028
_exptl_crystal_size_mid 0.019
_exptl_crystal_size_min 0.009
_refine_diff_density_max 1.617
_refine_diff_density_min -1.549
_refine_diff_density_rms 0.106
_refine_ls_extinction_method none
_refine_ls_goodness_of_fit_ref 1.082
_refine_ls_hydrogen_treatment constr
_refine_ls_matrix_type full
_refine_ls_number_parameters 719
_refine_ls_number_reflns 17080
_refine_ls_number_restraints 24
_refine_ls_restrained_S_all 1.082
_refine_ls_R_factor_all 0.1342
_refine_ls_R_factor_gt 0.1120
_refine_ls_shift/su_max 0.000
_refine_ls_shift/su_mean 0.000
_refine_ls_structure_factor_coef Fsqd
_refine_ls_weighting_details 'w=1/[\s^2^(Fo^2^)+(0.1406P)^2^+7.6485P] where P=(Fo^2^+2Fc^2^)/3'
_refine_ls_weighting_scheme calc
_refine_ls_wR_factor_gt 0.3035
_refine_ls_wR_factor_ref 0.3218
_reflns_Friedel_coverage 0.000
_reflns_number_gt 13179
_reflns_number_total 17080
_reflns_threshold_expression 'I > 2\s(I)'
_cod_data_source_file d6sc02610a7.cif
_cod_data_source_block final1_a
_cod_original_formula_sum 'C71 H77 Cl0.50 N5 O0.50'
_cod_database_code 1577092
_shelx_shelxl_version_number 2014/7
_shelx_space_group_comment
;
The symmetry employed for this shelxl refinement is uniquely defined
by the following loop, which should always be used as a source of
symmetry information in preference to the above space-group names.
They are only intended as comments.
;
_shelx_estimated_absorpt_t_max 0.999
_shelx_estimated_absorpt_t_min 0.997
_olex2_refinement_description
;
1. Fixed Uiso
 At 1.2 times of:
  All C(H) groups, All C(H,H) groups
 At 1.5 times of:
  All C(H,H,H) groups
2. Uiso/Uaniso restraints and constraints
Uanis(C11) \\sim Ueq, Uanis(C64) \\sim Ueq, Uanis(C65) \\sim Ueq: with sigma of
0.01 and sigma for terminal atoms of 0.02
Uanis(C63) \\sim Ueq, Uanis(C64) \\sim Ueq, Uanis(C65) \\sim Ueq: with sigma of
0.01 and sigma for terminal atoms of 0.02
3.a Ternary CH refined with riding coordinates:
 C0AA(H1)
3.b Secondary CH2 refined with riding coordinates:
 C66(H66A,H66B), C71(H71A,H71B), C67(H67A,H67B), C70(H70A,H70B), C63(H63A,
 H63B), C72(H72A,H72B), C64(H64A,H64B), C73(H73A,H73B)
3.c Aromatic/amide H refined with riding coordinates:
 C17(H17), C26(H26), C58(H58), C8(H8), C43(H43), C22(H22), C19(H19), C39(H39),
 C21(H21), C33(H33), C31(H31), C38(H38), C41(H41)
3.d Idealised Me refined as rotating group:
 C51(H51A,H51B,H51C), C52(H52A,H52B,H52C), C69(H69A,H69B,H69C), C62(H62A,H62B,
 H62C), C50(H50A,H50B,H50C), C60(H60A,H60B,H60C), C68(H68A,H68B,H68C), C61(H61A,
 H61B,H61C), C48(H48A,H48B,H48C), C46(H46A,H46B,H46C), C54(H54A,H54B,H54C),
 C55(H55A,H55B,H55C), C56(H56A,H56B,H56C), C47(H47A,H47B,H47C), C74(H74A,H74B,
 H74C), C65(H65A,H65B,H65C)
;
_olex2_submission_special_instructions 'No special instructions were received'

loop_
_space_group_symop_operation_xyz
'x, y, z'
'-x, -y, -z'

loop_
_atom_site_label
_atom_site_type_symbol
_atom_site_fract_x
_atom_site_fract_y
_atom_site_fract_z
_atom_site_U_iso_or_equiv
_atom_site_adp_type
_atom_site_occupancy
_atom_site_site_symmetry_order
_atom_site_calc_flag
_atom_site_refinement_flags_posn
_atom_site_refinement_flags_adp
_atom_site_refinement_flags_occupancy
_atom_site_disorder_assembly
_atom_site_disorder_group
N4 N 0.06678(18) 0.59878(16) 0.36915(13) 0.0164(4) Uani 1 1 d . . . . .
N2 N 0.41803(19) 0.36072(17) 0.40977(14) 0.0195(4) Uani 1 1 d . . . . .
N5 N -0.07564(19) 0.74173(17) 0.34283(14) 0.0195(4) Uani 1 1 d . . . . .
N3 N 0.24037(18) 0.47496(16) 0.38972(13) 0.0169(4) Uani 1 1 d . . . . .
N1 N 0.5747(2) 0.22466(19) 0.40945(16) 0.0256(5) Uani 1 1 d . . . . .
C15 C 0.0593(2) 0.60876(18) 0.28335(15) 0.0159(4) Uani 1 1 d . . . . .
C13 C -0.0196(2) 0.68144(19) 0.40091(16) 0.0185(5) Uani 1 1 d . . . . .
C14 C -0.0281(2) 0.69785(19) 0.27137(16) 0.0172(5) Uani 1 1 d . . . . .
C10 C 0.1407(2) 0.53397(19) 0.42249(15) 0.0164(5) Uani 1 1 d . . . . .
C17 C 0.1933(2) 0.45126(19) 0.22352(16) 0.0176(5) Uani 1 1 d . . . . .
H17 H 0.2231 0.4254 0.2744 0.021 Uiso 1 1 calc R . . . .
C16 C 0.1115(2) 0.54593(18) 0.21725(15) 0.0154(4) Uani 1 1 d . . . . .
C35 C 0.6472(2) 0.3282(2) 0.19393(17) 0.0196(5) Uani 1 1 d . . . . .
C2 C 0.5772(2) 0.2819(2) 0.33500(17) 0.0212(5) Uani 1 1 d . . . . .
C24 C -0.0182(2) 0.67900(19) 0.12789(15) 0.0169(5) Uani 1 1 d . . . . .
C25 C -0.0700(2) 0.73699(19) 0.19376(16) 0.0172(5) Uani 1 1 d . . . . .
C30 C 0.6635(2) 0.2593(2) 0.26537(17) 0.0209(5) Uani 1 1 d . . . . .
C1 C 0.4837(2) 0.3684(2) 0.33322(16) 0.0196(5) Uani 1 1 d . . . . .
C23 C -0.0588(2) 0.7147(2) 0.04992(16) 0.0198(5) Uani 1 1 d . . . . .
C7 C 0.3086(2) 0.41339(19) 0.44188(16) 0.0178(5) Uani 1 1 d . . . . .
C44 C 0.4734(2) 0.4465(2) 0.26590(17) 0.0195(5) Uani 1 1 d . . . . .
C26 C -0.1605(2) 0.8252(2) 0.18408(17) 0.0206(5) Uani 1 1 d . . . . .
H26 H -0.1947 0.8621 0.2301 0.025 Uiso 1 1 calc R . . . .
C58 C -0.1479(2) 0.8045(2) 0.04201(17) 0.0213(5) Uani 1 1 d . . . . .
H58 H -0.1730 0.8286 -0.0107 0.026 Uiso 1 1 calc R . . . .
C29 C 0.2327(2) 0.39341(19) 0.15764(16) 0.0192(5) Uani 1 1 d . . . . .
C9 C 0.1075(2) 0.53948(19) 0.50894(15) 0.0169(5) Uani 1 1 d . . . . .
C11 C 0.0144(2) 0.6218(2) 0.54206(16) 0.0186(5) Uani 1 1 d . U . . .
C36 C 0.5556(2) 0.4201(2) 0.19475(17) 0.0199(5) Uani 1 1 d . . . . .
C8 C 0.1753(2) 0.46371(19) 0.55999(16) 0.0184(5) Uani 1 1 d . . . . .
H8 H 0.1512 0.4582 0.6182 0.022 Uiso 1 1 calc R . . . .
C28 C 0.0683(2) 0.58531(19) 0.13965(15) 0.0168(5) Uani 1 1 d . . . . .
C6 C 0.2772(2) 0.39585(19) 0.52800(16) 0.0187(5) Uani 1 1 d . . . . .
C43 C 0.3981(2) 0.5431(2) 0.26790(18) 0.0219(5) Uani 1 1 d . . . . .
H43 H 0.3464 0.5611 0.3168 0.026 Uiso 1 1 calc R . . . .
C12 C -0.0438(2) 0.6941(2) 0.48758(16) 0.0199(5) Uani 1 1 d . . . . .
C22 C -0.0089(2) 0.6562(2) -0.01740(17) 0.0228(5) Uani 1 1 d . . . . .
H22 H -0.0325 0.6807 -0.0706 0.027 Uiso 1 1 calc R . . . .
C3 C 0.4804(2) 0.2734(2) 0.45421(18) 0.0235(5) Uani 1 1 d . . . . .
C19 C 0.1923(2) 0.4333(2) 0.08260(17) 0.0227(5) Uani 1 1 d . . . . .
H19 H 0.2205 0.3956 0.0368 0.027 Uiso 1 1 calc R . . . .
C66 C -0.0049(2) 0.6269(2) 0.63428(16) 0.0226(5) Uani 1 1 d . . . . .
H66A H -0.0026 0.5625 0.6634 0.027 Uiso 1 1 calc R . . . .
H66B H -0.0807 0.6755 0.6495 0.027 Uiso 1 1 calc R . . . .
C20 C 0.1114(2) 0.5272(2) 0.07232(16) 0.0204(5) Uani 1 1 d . . . . .
C57 C -0.2016(2) 0.8601(2) 0.10840(17) 0.0221(5) Uani 1 1 d . . . . .
C34 C 0.7275(2) 0.3057(2) 0.12182(18) 0.0241(5) Uani 1 1 d . . . . .
C5 C 0.3477(2) 0.3147(2) 0.57917(17) 0.0226(5) Uani 1 1 d . . . . .
C71 C 0.3131(2) 0.3057(2) 0.67159(17) 0.0243(6) Uani 1 1 d . . . . .
H71A H 0.3543 0.2382 0.6954 0.029 Uiso 1 1 calc R . . . .
H71B H 0.2324 0.3175 0.6832 0.029 Uiso 1 1 calc R . . . .
C39 C 0.7108(3) 0.3745(3) 0.04868(19) 0.0308(7) Uani 1 1 d . . . . .
H39 H 0.7607 0.3582 -0.0013 0.037 Uiso 1 1 calc R . . . .
C21 C 0.0713(3) 0.5665(2) -0.00643(17) 0.0247(6) Uani 1 1 d . . . . .
H21 H 0.1021 0.5284 -0.0519 0.030 Uiso 1 1 calc R . . . .
C51 C 0.3526(3) 0.2541(2) 0.2512(2) 0.0300(6) Uani 1 1 d . . . . .
H51A H 0.3783 0.2999 0.2684 0.045 Uiso 1 1 calc GR . . . .
H51B H 0.4125 0.1892 0.2513 0.045 Uiso 1 1 calc GR . . . .
H51C H 0.2873 0.2503 0.2900 0.045 Uiso 1 1 calc GR . . . .
C33 C 0.8221(3) 0.2192(2) 0.12459(19) 0.0267(6) Uani 1 1 d . . . . .
H33 H 0.8750 0.2046 0.0758 0.032 Uiso 1 1 calc R . . . .
C40 C 0.3965(2) 0.6143(2) 0.2002(2) 0.0273(6) Uani 1 1 d . . . . .
C67 C 0.0796(3) 0.6542(2) 0.66493(19) 0.0306(6) Uani 1 1 d . . . . .
H67A H 0.1559 0.6150 0.6399 0.037 Uiso 1 1 calc R . . . .
H67B H 0.0660 0.7241 0.6465 0.037 Uiso 1 1 calc R . . . .
C49 C 0.3209(2) 0.2894(2) 0.16422(18) 0.0233(5) Uani 1 1 d . . . . .
C31 C 0.7601(2) 0.1738(2) 0.26633(19) 0.0244(6) Uani 1 1 d . . . . .
H31 H 0.7704 0.1288 0.3154 0.029 Uiso 1 1 calc R . . . .
C37 C 0.5477(2) 0.4900(2) 0.12361(18) 0.0268(6) Uani 1 1 d . . . . .
C70 C 0.3351(3) 0.3776(2) 0.71485(19) 0.0282(6) Uani 1 1 d . . . . .
H70A H 0.4165 0.3627 0.7071 0.034 Uiso 1 1 calc R . . . .
H70B H 0.2984 0.4449 0.6886 0.034 Uiso 1 1 calc R . . . .
C4 C 0.4440(3) 0.2509(2) 0.54023(19) 0.0274(6) Uani 1 1 d . . . . .
C63 C -0.1311(3) 0.7916(2) 0.50922(18) 0.0287(6) Uani 1 1 d . U . . .
H63A H -0.1650 0.7851 0.5681 0.034 Uiso 1 1 calc R . . . .
H63B H -0.1910 0.8122 0.4739 0.034 Uiso 1 1 calc R . . . .
C38 C 0.6254(3) 0.4622(3) 0.0496(2) 0.0335(7) Uani 1 1 d . . . . .
H38 H 0.6164 0.5065 0.0002 0.040 Uiso 1 1 calc R . . . .
C32 C 0.8412(2) 0.1538(2) 0.1962(2) 0.0268(6) Uani 1 1 d . . . . .
C41 C 0.4679(3) 0.5850(2) 0.1278(2) 0.0305(7) Uani 1 1 d . . . . .
H41 H 0.4626 0.6309 0.0795 0.037 Uiso 1 1 calc R . . . .
C53 C -0.3056(3) 0.9531(2) 0.0980(2) 0.0306(7) Uani 1 1 d . . . . .
C59 C 0.3189(3) 0.7218(2) 0.2036(2) 0.0336(7) Uani 1 1 d . . . . .
C52 C 0.2757(3) 0.2185(3) 0.1418(3) 0.0410(9) Uani 1 1 d . . . . .
H52A H 0.2086 0.2198 0.1808 0.061 Uiso 1 1 calc GR . . . .
H52B H 0.3327 0.1522 0.1453 0.061 Uiso 1 1 calc GR . . . .
H52C H 0.2568 0.2382 0.0850 0.061 Uiso 1 1 calc GR . . . .
C69 C 0.2914(3) 0.3721(3) 0.8080(2) 0.0341(7) Uani 1 1 d . . . . .
H69A H 0.2111 0.3852 0.8159 0.051 Uiso 1 1 calc GR . . . .
H69B H 0.3040 0.4208 0.8329 0.051 Uiso 1 1 calc GR . . . .
H69C H 0.3309 0.3066 0.8348 0.051 Uiso 1 1 calc GR . . . .
C72 C 0.5163(3) 0.1547(3) 0.5826(2) 0.0377(8) Uani 1 1 d . . . . .
H72A H 0.5241 0.1640 0.6387 0.045 Uiso 1 1 calc R . . . .
H72B H 0.5918 0.1315 0.5499 0.045 Uiso 1 1 calc R . . . .
C62 C 0.2518(3) 0.7419(3) 0.2893(3) 0.0398(8) Uani 1 1 d . . . . .
H62A H 0.1992 0.7082 0.3017 0.060 Uiso 1 1 calc GR . . . .
H62B H 0.2103 0.8124 0.2901 0.060 Uiso 1 1 calc GR . . . .
H62C H 0.3027 0.7180 0.3313 0.060 Uiso 1 1 calc GR . . . .
C45 C 0.9505(3) 0.0642(2) 0.1980(3) 0.0373(8) Uani 1 1 d . . . . .
C50 C 0.4258(3) 0.2868(3) 0.1029(2) 0.0374(8) Uani 1 1 d . . . . .
H50A H 0.4090 0.2984 0.0458 0.056 Uiso 1 1 calc GR . . . .
H50B H 0.4857 0.2226 0.1113 0.056 Uiso 1 1 calc GR . . . .
H50C H 0.4499 0.3376 0.1125 0.056 Uiso 1 1 calc GR . . . .
C60 C 0.3889(3) 0.7860(3) 0.1807(3) 0.0438(9) Uani 1 1 d . . . . .
H60A H 0.4442 0.7660 0.2191 0.066 Uiso 1 1 calc GR . . . .
H60B H 0.3398 0.8546 0.1849 0.066 Uiso 1 1 calc GR . . . .
H60C H 0.4273 0.7785 0.1236 0.066 Uiso 1 1 calc GR . . . .
C68 C 0.0721(4) 0.6367(3) 0.7589(2) 0.0426(9) Uani 1 1 d . . . . .
H68A H 0.1270 0.6558 0.7764 0.064 Uiso 1 1 calc GR . . . .
H68B H 0.0877 0.5673 0.7772 0.064 Uiso 1 1 calc GR . . . .
H68C H -0.0032 0.6758 0.7839 0.064 Uiso 1 1 calc GR . . . .
C61 C 0.2373(3) 0.7505(3) 0.1401(3) 0.0424(9) Uani 1 1 d . . . . .
H61A H 0.2795 0.7407 0.0842 0.064 Uiso 1 1 calc GR . . . .
H61B H 0.1881 0.8194 0.1416 0.064 Uiso 1 1 calc GR . . . .
H61C H 0.1923 0.7098 0.1538 0.064 Uiso 1 1 calc GR . . . .
C48 C 0.9456(3) -0.0102(3) 0.2730(3) 0.0499(11) Uani 1 1 d . . . . .
H48A H 0.9331 0.0196 0.3242 0.075 Uiso 1 1 calc GR . . . .
H48B H 1.0164 -0.0668 0.2706 0.075 Uiso 1 1 calc GR . . . .
H48C H 0.8842 -0.0314 0.2725 0.075 Uiso 1 1 calc GR . . . .
C46 C 1.0438(3) 0.0997(3) 0.1990(3) 0.0497(10) Uani 1 1 d . . . . .
H46A H 1.0437 0.1500 0.1521 0.074 Uiso 1 1 calc GR . . . .
H46B H 1.1158 0.0446 0.1943 0.074 Uiso 1 1 calc GR . . . .
H46C H 1.0317 0.1272 0.2513 0.074 Uiso 1 1 calc GR . . . .
C54 C -0.4042(3) 0.9235(4) 0.0924(3) 0.0556(12) Uani 1 1 d . . . . .
H54A H -0.3837 0.8835 0.0464 0.083 Uiso 1 1 calc GR . . . .
H54B H -0.4703 0.9825 0.0825 0.083 Uiso 1 1 calc GR . . . .
H54C H -0.4207 0.8858 0.1447 0.083 Uiso 1 1 calc GR . . . .
C55 C -0.2875(4) 1.0196(3) 0.0208(3) 0.0581(14) Uani 1 1 d . . . . .
H55A H -0.2205 1.0327 0.0217 0.087 Uiso 1 1 calc GR . . . .
H55B H -0.3524 1.0813 0.0195 0.087 Uiso 1 1 calc GR . . . .
H55C H -0.2778 0.9878 -0.0288 0.087 Uiso 1 1 calc GR . . . .
C56 C -0.3424(4) 1.0123(3) 0.1725(2) 0.0439(9) Uani 1 1 d . . . . .
H56A H -0.3596 0.9723 0.2229 0.066 Uiso 1 1 calc GR . . . .
H56B H -0.4092 1.0708 0.1628 0.066 Uiso 1 1 calc GR . . . .
H56C H -0.2821 1.0319 0.1793 0.066 Uiso 1 1 calc GR . . . .
C64 C -0.0794(4) 0.8704(3) 0.4960(3) 0.0524(11) Uani 1 1 d . U . . .
H64A H -0.0400 0.8720 0.4384 0.063 Uiso 1 1 calc R . . . .
H64B H -0.0230 0.8509 0.5342 0.063 Uiso 1 1 calc R . . . .
C47 C 0.9777(4) 0.0142(3) 0.1176(3) 0.0490(10) Uani 1 1 d . . . . .
H47A H 0.9135 0.0002 0.1106 0.073 Uiso 1 1 calc GR . . . .
H47B H 1.0430 -0.0469 0.1218 0.073 Uiso 1 1 calc GR . . . .
H47C H 0.9939 0.0579 0.0696 0.073 Uiso 1 1 calc GR . . . .
C73 C 0.4637(4) 0.0782(3) 0.5900(3) 0.0498(10) Uani 1 1 d . . . . .
H73A H 0.3890 0.1013 0.6237 0.060 Uiso 1 1 calc R . . . .
H73B H 0.4536 0.0712 0.5339 0.060 Uiso 1 1 calc R . . . .
C74 C 0.5350(5) -0.0216(3) 0.6301(3) 0.0613(13) Uani 1 1 d . . . . .
H74A H 0.6038 -0.0501 0.5921 0.092 Uiso 1 1 calc GR . . . .
H74B H 0.4931 -0.0648 0.6416 0.092 Uiso 1 1 calc GR . . . .
H74C H 0.5539 -0.0137 0.6823 0.092 Uiso 1 1 calc GR . . . .
C65 C -0.1641(5) 0.9748(5) 0.5104(5) 0.084(2) Uani 1 1 d . U . . .
H65A H -0.2046 1.0036 0.4623 0.125 Uiso 1 1 calc GR . . . .
H65B H -0.1241 1.0153 0.5174 0.125 Uiso 1 1 calc GR . . . .
H65C H -0.2172 0.9718 0.5606 0.125 Uiso 1 1 calc GR . . . .
Cl1 Cl 0.3878(3) 0.58387(19) 0.5008(2) 0.1246(9) Uani 1 1 d . . . . .
C0AA C 0.5032(12) 0.5276(9) 0.4616(6) 0.132(4) Uani 1 1 d . . . . .
H1 H 0.5328 0.5674 0.4860 0.158 Uiso 1 1 calc R . . . .

loop_
_atom_site_aniso_label
_atom_site_aniso_U_11
_atom_site_aniso_U_22
_atom_site_aniso_U_33
_atom_site_aniso_U_23
_atom_site_aniso_U_13
_atom_site_aniso_U_12
N4 0.0145(9) 0.0178(10) 0.0133(9) -0.0018(7) -0.0013(7) -0.0025(8)
N2 0.0174(10) 0.0182(10) 0.0161(10) 0.0027(8) -0.0010(8) -0.0019(8)
N5 0.0179(10) 0.0188(10) 0.0160(10) -0.0021(8) -0.0037(8) -0.0002(8)
N3 0.0143(9) 0.0174(10) 0.0158(9) 0.0000(8) -0.0018(7) -0.0035(8)
N1 0.0212(11) 0.0225(11) 0.0224(11) 0.0027(9) -0.0005(9) -0.0004(9)
C15 0.0153(10) 0.0161(11) 0.0129(10) -0.0004(8) -0.0030(8) -0.0024(9)
C13 0.0178(11) 0.0171(11) 0.0167(11) -0.0020(9) -0.0029(9) -0.0024(9)
C14 0.0161(11) 0.0168(11) 0.0163(11) -0.0014(9) -0.0017(8) -0.0040(9)
C10 0.0154(11) 0.0170(11) 0.0150(11) -0.0008(8) -0.0021(8) -0.0046(9)
C17 0.0169(11) 0.0152(11) 0.0167(11) -0.0020(9) -0.0020(9) -0.0020(9)
C16 0.0147(10) 0.0153(10) 0.0138(10) -0.0018(8) -0.0004(8) -0.0038(9)
C35 0.0158(11) 0.0207(12) 0.0204(12) -0.0016(9) -0.0017(9) -0.0056(9)
C2 0.0163(11) 0.0201(12) 0.0210(12) 0.0016(10) -0.0014(9) -0.0027(10)
C24 0.0170(11) 0.0186(11) 0.0142(10) -0.0006(9) -0.0018(8) -0.0063(9)
C25 0.0161(11) 0.0182(11) 0.0156(11) -0.0001(9) -0.0032(8) -0.0049(9)
C30 0.0152(11) 0.0207(12) 0.0224(12) -0.0001(10) -0.0009(9) -0.0040(10)
C1 0.0163(11) 0.0197(12) 0.0170(11) 0.0013(9) -0.0004(9) -0.0030(9)
C23 0.0209(12) 0.0212(12) 0.0162(11) -0.0005(9) -0.0039(9) -0.0067(10)
C7 0.0161(11) 0.0174(11) 0.0169(11) -0.0003(9) -0.0018(9) -0.0039(9)
C44 0.0153(11) 0.0207(12) 0.0192(11) 0.0029(9) -0.0032(9) -0.0050(9)
C26 0.0201(12) 0.0185(12) 0.0193(12) -0.0012(9) -0.0041(9) -0.0029(10)
C58 0.0221(12) 0.0203(12) 0.0186(12) 0.0017(9) -0.0063(9) -0.0051(10)
C29 0.0183(11) 0.0180(11) 0.0180(11) -0.0042(9) -0.0012(9) -0.0031(9)
C9 0.0158(11) 0.0194(11) 0.0143(10) -0.0016(9) -0.0018(8) -0.0055(9)
C11 0.0173(11) 0.0218(12) 0.0151(11) -0.0027(9) -0.0010(9) -0.0059(9)
C36 0.0139(11) 0.0223(12) 0.0197(12) 0.0022(9) -0.0030(9) -0.0044(9)
C8 0.0182(11) 0.0196(11) 0.0152(11) 0.0006(9) -0.0020(9) -0.0061(9)
C28 0.0163(11) 0.0179(11) 0.0146(10) -0.0013(9) -0.0019(8) -0.0051(9)
C6 0.0192(11) 0.0185(11) 0.0163(11) 0.0011(9) -0.0037(9) -0.0056(9)
C43 0.0158(11) 0.0208(12) 0.0233(12) 0.0038(10) -0.0008(9) -0.0043(10)
C12 0.0183(11) 0.0198(12) 0.0178(11) -0.0030(9) -0.0015(9) -0.0033(9)
C22 0.0260(13) 0.0247(13) 0.0155(11) -0.0016(10) -0.0042(10) -0.0068(11)
C3 0.0205(12) 0.0187(12) 0.0222(13) 0.0048(10) -0.0027(10) -0.0008(10)
C19 0.0252(13) 0.0207(12) 0.0176(12) -0.0056(9) -0.0013(10) -0.0031(10)
C66 0.0230(12) 0.0263(13) 0.0145(11) -0.0030(10) -0.0012(9) -0.0052(10)
C20 0.0206(12) 0.0212(12) 0.0154(11) -0.0038(9) -0.0015(9) -0.0034(10)
C57 0.0219(12) 0.0208(12) 0.0204(12) 0.0008(10) -0.0055(10) -0.0046(10)
C34 0.0181(12) 0.0291(14) 0.0219(13) -0.0026(11) -0.0003(10) -0.0069(11)
C5 0.0218(12) 0.0223(13) 0.0181(12) 0.0050(10) -0.0034(10) -0.0051(10)
C71 0.0240(13) 0.0264(13) 0.0180(12) 0.0056(10) -0.0037(10) -0.0076(11)
C39 0.0228(13) 0.0421(18) 0.0207(13) 0.0029(12) 0.0000(10) -0.0091(13)
C21 0.0274(14) 0.0250(13) 0.0167(12) -0.0035(10) -0.0042(10) -0.0038(11)
C51 0.0350(16) 0.0187(13) 0.0262(14) -0.0014(11) -0.0079(12) 0.0018(11)
C33 0.0224(13) 0.0266(14) 0.0268(14) -0.0049(11) 0.0042(11) -0.0075(11)
C40 0.0170(12) 0.0245(13) 0.0319(15) 0.0102(11) -0.0032(10) -0.0045(10)
C67 0.0393(17) 0.0304(15) 0.0218(13) -0.0063(11) -0.0071(12) -0.0099(13)
C49 0.0230(13) 0.0189(12) 0.0229(13) -0.0049(10) -0.0037(10) -0.0012(10)
C31 0.0183(12) 0.0190(12) 0.0279(14) 0.0009(10) 0.0007(10) -0.0018(10)
C37 0.0176(12) 0.0348(16) 0.0210(13) 0.0075(11) -0.0015(10) -0.0076(11)
C70 0.0244(14) 0.0351(16) 0.0241(14) 0.0037(12) -0.0058(11) -0.0120(12)
C4 0.0233(13) 0.0262(14) 0.0222(13) 0.0070(11) -0.0029(10) -0.0024(11)
C63 0.0294(14) 0.0247(14) 0.0195(12) -0.0038(10) -0.0014(11) 0.0026(11)
C38 0.0225(14) 0.0436(19) 0.0219(14) 0.0093(13) -0.0005(11) -0.0061(13)
C32 0.0195(12) 0.0206(13) 0.0334(15) -0.0025(11) 0.0031(11) -0.0039(10)
C41 0.0197(13) 0.0315(15) 0.0293(15) 0.0129(12) -0.0026(11) -0.0054(12)
C53 0.0295(15) 0.0222(13) 0.0281(15) 0.0011(11) -0.0092(12) 0.0038(11)
C59 0.0214(14) 0.0205(13) 0.049(2) 0.0102(13) -0.0061(13) -0.0031(11)
C52 0.0412(19) 0.0235(15) 0.059(2) -0.0132(15) -0.0221(17) -0.0025(14)
C69 0.0365(17) 0.0416(18) 0.0248(14) -0.0034(13) -0.0057(12) -0.0147(15)
C72 0.0322(16) 0.0299(16) 0.0282(15) 0.0111(13) -0.0020(13) 0.0053(13)
C62 0.0305(17) 0.0224(15) 0.055(2) 0.0004(14) 0.0024(15) -0.0036(13)
C45 0.0233(14) 0.0218(14) 0.050(2) 0.0003(13) 0.0086(14) 0.0007(12)
C50 0.0278(16) 0.0327(17) 0.0328(17) 0.0004(13) 0.0009(13) 0.0044(13)
C60 0.0304(17) 0.0293(17) 0.066(3) 0.0133(17) -0.0093(17) -0.0118(14)
C68 0.056(2) 0.047(2) 0.0235(15) -0.0093(14) -0.0119(15) -0.0130(18)
C61 0.0272(16) 0.0287(16) 0.061(2) 0.0108(16) -0.0132(16) -0.0033(13)
C48 0.0316(18) 0.0327(19) 0.060(3) 0.0092(17) 0.0023(17) 0.0041(15)
C46 0.0269(17) 0.048(2) 0.063(3) 0.001(2) -0.0076(17) -0.0054(16)
C54 0.0285(18) 0.060(3) 0.070(3) -0.005(2) -0.0200(19) -0.0029(18)
C55 0.055(3) 0.040(2) 0.037(2) 0.0171(17) 0.0030(18) 0.0134(19)
C56 0.041(2) 0.0344(18) 0.0380(19) -0.0030(15) -0.0113(15) 0.0067(15)
C64 0.061(3) 0.0334(19) 0.052(2) -0.0079(17) 0.005(2) -0.0112(18)
C47 0.042(2) 0.037(2) 0.054(2) -0.0130(18) 0.0032(18) -0.0021(17)
C73 0.067(3) 0.0311(18) 0.039(2) 0.0030(15) -0.0087(19) -0.0090(18)
C74 0.074(3) 0.035(2) 0.055(3) 0.0077(19) -0.008(2) -0.005(2)
C65 0.066(4) 0.068(4) 0.101(5) -0.051(4) 0.016(3) -0.005(3)
Cl1 0.137(2) 0.1084(17) 0.177(3) -0.0218(17) -0.0581(19) -0.0781(16)
C0AA 0.213(11) 0.172(10) 0.091(6) 0.028(6) -0.059(7) -0.158(10)

loop_
_atom_type_symbol
_atom_type_description
_atom_type_scat_dispersion_real
_atom_type_scat_dispersion_imag
_atom_type_scat_source
C C 0.0033 0.0016 'International Tables Vol C Tables 4.2.6.8 and 6.1.1.4'
H H 0.0000 0.0000 'International Tables Vol C Tables 4.2.6.8 and 6.1.1.4'
N N 0.0061 0.0033 'International Tables Vol C Tables 4.2.6.8 and 6.1.1.4'
O O 0.0106 0.0060 'International Tables Vol C Tables 4.2.6.8 and 6.1.1.4'
Cl Cl 0.1484 0.1585 'International Tables Vol C Tables 4.2.6.8 and 6.1.1.4'

loop_
_geom_angle_atom_site_label_1
_geom_angle_atom_site_label_2
_geom_angle_atom_site_label_3
_geom_angle
_geom_angle_site_symmetry_1
_geom_angle_site_symmetry_3
_geom_angle_publ_flag
C13 N4 C15 106.1(2) . . ?
C10 N4 C15 135.6(2) . . ?
C10 N4 C13 118.2(2) . . ?
C1 N2 C3 106.2(2) . . ?
C7 N2 C1 133.6(2) . . ?
C7 N2 C3 119.8(2) . . ?
C13 N5 C14 105.0(2) . . ?
C7 N3 C10 117.5(2) . . ?
C3 N1 C2 105.2(2) . . ?
N4 C15 C16 134.9(2) . . ?
C14 C15 N4 103.4(2) . . ?
C14 C15 C16 121.3(2) . . ?
N4 C13 C12 122.5(2) . . ?
N5 C13 N4 112.2(2) . . ?
N5 C13 C12 125.2(2) . . ?
N5 C14 C15 113.2(2) . . ?
N5 C14 C25 123.0(2) . . ?
C15 C14 C25 123.6(2) . . ?
N4 C10 C9 117.5(2) . . ?
N3 C10 N4 118.8(2) . . ?
N3 C10 C9 123.6(2) . . ?
C29 C17 C16 122.5(2) . . ?
C17 C16 C15 126.7(2) . . ?
C17 C16 C28 118.5(2) . . ?
C28 C16 C15 114.7(2) . . ?
C30 C35 C36 121.4(2) . . ?
C30 C35 C34 118.1(2) . . ?
C34 C35 C36 120.4(2) . . ?
N1 C2 C30 126.1(2) . . ?
N1 C2 C1 112.1(2) . . ?
C1 C2 C30 121.8(2) . . ?
C25 C24 C23 117.8(2) . . ?
C25 C24 C28 121.3(2) . . ?
C23 C24 C28 120.9(2) . . ?
C24 C25 C14 116.1(2) . . ?
C26 C25 C14 122.5(2) . . ?
C26 C25 C24 121.3(2) . . ?
C35 C30 C2 116.4(2) . . ?
C31 C30 C35 120.7(3) . . ?
C31 C30 C2 122.9(3) . . ?
N2 C1 C44 132.8(2) . . ?
C2 C1 N2 104.3(2) . . ?
C2 C1 C44 122.6(2) . . ?
C24 C23 C22 118.7(2) . . ?
C58 C23 C24 119.3(2) . . ?
C58 C23 C22 122.0(2) . . ?
N2 C7 C6 117.1(2) . . ?
N3 C7 N2 118.4(2) . . ?
N3 C7 C6 124.5(2) . . ?
C36 C44 C1 114.2(2) . . ?
C43 C44 C1 126.2(2) . . ?
C43 C44 C36 119.4(2) . . ?
C57 C26 C25 121.3(3) . . ?
C57 C58 C23 122.7(2) . . ?
C17 C29 C49 122.9(2) . . ?
C19 C29 C17 118.3(2) . . ?
C19 C29 C49 118.7(2) . . ?
C10 C9 C11 122.2(2) . . ?
C8 C9 C10 115.4(2) . . ?
C8 C9 C11 122.3(2) . . ?
C9 C11 C66 118.0(2) . . ?
C12 C11 C9 118.2(2) . . ?
C12 C11 C66 123.6(2) . . ?
C44 C36 C35 122.5(2) . . ?
C37 C36 C35 119.3(2) . . ?
C37 C36 C44 118.2(2) . . ?
C6 C8 C9 121.9(2) . . ?
C24 C28 C16 122.9(2) . . ?
C20 C28 C16 118.6(2) . . ?
C20 C28 C24 118.5(2) . . ?
C7 C6 C5 122.0(2) . . ?
C8 C6 C7 114.8(2) . . ?
C8 C6 C5 123.2(2) . . ?
C40 C43 C44 122.0(3) . . ?
C13 C12 C63 115.2(2) . . ?
C11 C12 C13 119.1(2) . . ?
C11 C12 C63 125.6(2) . . ?
C21 C22 C23 120.8(3) . . ?
N2 C3 C4 120.3(2) . . ?
N1 C3 N2 112.0(2) . . ?
N1 C3 C4 127.5(3) . . ?
C29 C19 C20 121.8(2) . . ?
C11 C66 C67 114.1(2) . . ?
C28 C20 C21 119.3(2) . . ?
C19 C20 C28 120.2(2) . . ?
C19 C20 C21 120.5(2) . . ?
C26 C57 C58 117.6(3) . . ?
C26 C57 C53 122.1(3) . . ?
C58 C57 C53 120.2(3) . . ?
C35 C34 C39 118.6(3) . . ?
C33 C34 C35 119.6(3) . . ?
C33 C34 C39 121.8(3) . . ?
C6 C5 C71 118.8(2) . . ?
C4 C5 C6 117.8(2) . . ?
C4 C5 C71 123.4(3) . . ?
C5 C71 C70 113.0(2) . . ?
C38 C39 C34 121.1(3) . . ?
C22 C21 C20 121.6(3) . . ?
C32 C33 C34 122.3(3) . . ?
C43 C40 C59 122.4(3) . . ?
C41 C40 C43 117.9(3) . . ?
C41 C40 C59 119.8(3) . . ?
C68 C67 C66 111.8(3) . . ?
C29 C49 C52 109.7(2) . . ?
C29 C49 C50 108.9(2) . . ?
C51 C49 C29 112.6(2) . . ?
C51 C49 C52 107.5(3) . . ?
C51 C49 C50 109.0(3) . . ?
C52 C49 C50 109.0(3) . . ?
C32 C31 C30 120.9(3) . . ?
C36 C37 C38 118.7(3) . . ?
C41 C37 C36 119.7(3) . . ?
C41 C37 C38 121.5(3) . . ?
C69 C70 C71 111.9(3) . . ?
C3 C4 C72 116.3(3) . . ?
C5 C4 C3 119.8(3) . . ?
C5 C4 C72 123.8(3) . . ?
C12 C63 C64 111.1(3) . . ?
C39 C38 C37 121.5(3) . . ?
C33 C32 C31 118.2(3) . . ?
C33 C32 C45 120.2(3) . . ?
C31 C32 C45 121.5(3) . . ?
C40 C41 C37 122.1(3) . . ?
C57 C53 C54 108.6(3) . . ?
C57 C53 C56 112.7(3) . . ?
C55 C53 C57 111.8(3) . . ?
C55 C53 C54 109.5(4) . . ?
C55 C53 C56 107.7(3) . . ?
C56 C53 C54 106.3(3) . . ?
C40 C59 C60 109.2(3) . . ?
C40 C59 C61 109.2(3) . . ?
C62 C59 C40 112.6(3) . . ?
C62 C59 C60 108.5(3) . . ?
C62 C59 C61 108.7(3) . . ?
C61 C59 C60 108.6(3) . . ?
C4 C72 C73 110.1(3) . . ?
C32 C45 C47 109.8(3) . . ?
C48 C45 C32 112.5(3) . . ?
C48 C45 C46 110.1(4) . . ?
C48 C45 C47 108.9(3) . . ?
C46 C45 C32 107.8(3) . . ?
C46 C45 C47 107.6(3) . . ?
C63 C64 C65 114.9(4) . . ?
C74 C73 C72 112.4(4) . . ?
C0AA Cl1 C0AA 48.4(5) . 2_666 ?
Cl1 C0AA Cl1 131.6(5) . 2_666 ?
C0AA C0AA Cl1 53.3(10) 2_666 2_666 ?
C0AA C0AA Cl1 78.3(12) 2_666 . ?

loop_
_geom_bond_atom_site_label_1
_geom_bond_atom_site_label_2
_geom_bond_distance
_geom_bond_site_symmetry_2
_geom_bond_publ_flag
N4 C15 1.415(3) . ?
N4 C13 1.408(3) . ?
N4 C10 1.396(3) . ?
N2 C1 1.397(3) . ?
N2 C7 1.388(3) . ?
N2 C3 1.402(3) . ?
N5 C13 1.311(3) . ?
N5 C14 1.368(3) . ?
N3 C10 1.329(3) . ?
N3 C7 1.328(3) . ?
N1 C2 1.370(4) . ?
N1 C3 1.316(4) . ?
C15 C14 1.387(3) . ?
C15 C16 1.451(3) . ?
C13 C12 1.432(4) . ?
C14 C25 1.428(3) . ?
C10 C9 1.414(3) . ?
C17 C16 1.402(3) . ?
C17 C29 1.400(4) . ?
C16 C28 1.436(3) . ?
C35 C30 1.411(4) . ?
C35 C36 1.427(4) . ?
C35 C34 1.418(4) . ?
C2 C30 1.430(4) . ?
C2 C1 1.390(4) . ?
C24 C25 1.406(4) . ?
C24 C23 1.423(4) . ?
C24 C28 1.425(4) . ?
C25 C26 1.394(4) . ?
C30 C31 1.403(4) . ?
C1 C44 1.446(4) . ?
C23 C58 1.396(4) . ?
C23 C22 1.428(4) . ?
C7 C6 1.407(4) . ?
C44 C36 1.424(4) . ?
C44 C43 1.397(4) . ?
C26 C57 1.390(4) . ?
C58 C57 1.396(4) . ?
C29 C19 1.384(4) . ?
C29 C49 1.531(4) . ?
C9 C11 1.450(4) . ?
C9 C8 1.395(4) . ?
C11 C12 1.354(4) . ?
C11 C66 1.502(4) . ?
C36 C37 1.418(4) . ?
C8 C6 1.394(4) . ?
C28 C20 1.421(4) . ?
C6 C5 1.450(4) . ?
C43 C40 1.396(4) . ?
C12 C63 1.510(4) . ?
C22 C21 1.348(4) . ?
C3 C4 1.430(4) . ?
C19 C20 1.394(4) . ?
C66 C67 1.522(4) . ?
C20 C21 1.436(4) . ?
C57 C53 1.530(4) . ?
C34 C39 1.432(4) . ?
C34 C33 1.399(4) . ?
C5 C71 1.500(4) . ?
C5 C4 1.367(4) . ?
C71 C70 1.535(5) . ?
C39 C38 1.350(5) . ?
C51 C49 1.517(4) . ?
C33 C32 1.389(4) . ?
C40 C41 1.385(5) . ?
C40 C59 1.533(4) . ?
C67 C68 1.515(5) . ?
C49 C52 1.533(5) . ?
C49 C50 1.534(5) . ?
C31 C32 1.397(4) . ?
C37 C38 1.435(4) . ?
C37 C41 1.398(4) . ?
C70 C69 1.531(4) . ?
C4 C72 1.513(4) . ?
C63 C64 1.547(6) . ?
C32 C45 1.531(4) . ?
C53 C54 1.550(6) . ?
C53 C55 1.512(5) . ?
C53 C56 1.532(5) . ?
C59 C62 1.522(5) . ?
C59 C60 1.535(5) . ?
C59 C61 1.533(5) . ?
C72 C73 1.535(6) . ?
C45 C48 1.520(5) . ?
C45 C46 1.523(6) . ?
C45 C47 1.550(6) . ?
C64 C65 1.547(7) . ?
C73 C74 1.527(6) . ?
Cl1 C0AA 1.492(15) . ?
Cl1 C0AA 1.821(14) 2_666 ?
C0AA Cl1 1.821(14) 2_666 ?
C0AA C0AA 1.390(16) 2_666 ?

loop_
_smtbx_masks_void_nr
_smtbx_masks_void_average_x
_smtbx_masks_void_average_y
_smtbx_masks_void_average_z
_smtbx_masks_void_volume
_smtbx_masks_void_count_electrons
_smtbx_masks_void_content
1 0.230 0.909 0.394 81.6 4.0 ?
2 0.770 0.091 0.606 81.6 4.0 ?
